data_7711585
loop_
_publ_author_name
'Tzeng, Biing-Chiau'
'Wu, Chung-Lun'
'Hung, Jun-Wei'
'Chien, Su-Ying'
'Lee, Gene-Hsiang'

_publ_section_title
;
 Supramolecular assembly and structural transformation of d10-metal
 complexes containing (aza-15-crown-5)dithiocarbamate
;
_journal_name_full 'Dalton Transactions'
_journal_paper_doi 10.1039/D2DT02768B
_journal_year 2022
_chemical_formula_sum 'C88 H160 Cu8 N8 O32 S16'
_chemical_formula_weight 2863.51
_space_group_crystal_system triclinic
_space_group_IT_number 2
_space_group_name_Hall '-P 1'
_space_group_name_H-M_alt 'P -1'
_atom_sites_solution_hydrogens mixed
_audit_creation_method SHELXL-2019/1
_audit_update_record
;
2022-10-08 deposited with the CCDC.	2022-10-13 downloaded from the CCDC.
;
_cell_angle_alpha 75.058(2)
_cell_angle_beta 79.229(2)
_cell_angle_gamma 74.115(2)
_cell_formula_units_Z 1
_cell_length_a 13.0623(9)
_cell_length_b 13.8962(10)
_cell_length_c 17.5548(12)
_cell_measurement_reflns_used 6891
_cell_measurement_temperature 150(2)
_cell_measurement_theta_max 23.26
_cell_measurement_theta_min 2.58
_cell_volume 2937.9(4)
_computing_cell_refinement 'SAINT V8.40B (Bruker AXS LLC, 2019)'
_computing_data_collection 'Bruker Instrument Service vV6.2.16'
_computing_data_reduction 'SAINT V8.40B (Bruker AXS LLC, 2019)'
_computing_molecular_graphics 'Bruker SHELXTL'
_computing_publication_material 'Bruker SHELXTL'
_computing_structure_refinement 'SHELXL-2019/1 (Sheldrick, 2019)'
_computing_structure_solution 'SHELXT (Sheldrick 2015)'
_diffrn_ambient_temperature 150(2)
_diffrn_measured_fraction_theta_full 0.995
_diffrn_measured_fraction_theta_max 0.995
_diffrn_measurement_device_type 'Bruker D8 VENTURE'
_diffrn_measurement_method '\f and \w scans'
_diffrn_radiation_type MoK\a
_diffrn_radiation_wavelength 0.71073
_diffrn_reflns_av_R_equivalents 0.0831
_diffrn_reflns_av_unetI/netI 0.0839
_diffrn_reflns_Laue_measured_fraction_full 0.995
_diffrn_reflns_Laue_measured_fraction_max 0.995
_diffrn_reflns_limit_h_max 16
_diffrn_reflns_limit_h_min -16
_diffrn_reflns_limit_k_max 18
_diffrn_reflns_limit_k_min -18
_diffrn_reflns_limit_l_max 22
_diffrn_reflns_limit_l_min -20
_diffrn_reflns_number 53694
_diffrn_reflns_point_group_measured_fraction_full 0.995
_diffrn_reflns_point_group_measured_fraction_max 0.995
_diffrn_reflns_theta_full 25.242
_diffrn_reflns_theta_max 27.481
_diffrn_reflns_theta_min 1.974
_exptl_absorpt_coefficient_mu 1.779
_exptl_absorpt_correction_T_max 0.8621
_exptl_absorpt_correction_T_min 0.7616
_exptl_absorpt_correction_type multi-scan
_exptl_absorpt_process_details
; 
Krause, L., Herbst-Irmer, R., Sheldrick, G. M., Stalke, D. (2015). 
"Comparison of silver and molybdenum microfocus X-ray sources for 
single-crystal structure determination" 
J. Appl. Cryst. 48, 3-10. 
doi:10.1107/S1600576714022985 
;
_exptl_crystal_colour yellow
_exptl_crystal_density_diffrn 1.619
_exptl_crystal_description prism
_exptl_crystal_F_000 1488
_exptl_crystal_size_max 0.168
_exptl_crystal_size_mid 0.112
_exptl_crystal_size_min 0.055
_refine_diff_density_max 2.046
_refine_diff_density_min -0.970
_refine_diff_density_rms 0.111
_refine_ls_extinction_method none
_refine_ls_goodness_of_fit_ref 1.009
_refine_ls_hydrogen_treatment constr
_refine_ls_matrix_type full
_refine_ls_number_parameters 698
_refine_ls_number_reflns 13392
_refine_ls_number_restraints 49
_refine_ls_restrained_S_all 1.018
_refine_ls_R_factor_all 0.0934
_refine_ls_R_factor_gt 0.0526
_refine_ls_shift/su_max 0.001
_refine_ls_shift/su_mean 0.000
_refine_ls_structure_factor_coef Fsqd
_refine_ls_weighting_details 'w=1/[\s^2^(Fo^2^)+(0.0540P)^2^+3.3388P] where P=(Fo^2^+2Fc^2^)/3'
_refine_ls_weighting_scheme calc
_refine_ls_wR_factor_gt 0.1150
_refine_ls_wR_factor_ref 0.1371
_reflns_Friedel_coverage 0.000
_reflns_number_gt 8733
_reflns_number_total 13392
_reflns_threshold_expression 'I > 2\s(I)'
_cod_data_source_file d2dt02768b2.cif
_cod_data_source_block ic21486
_cod_database_code 7711585
_shelx_shelxl_version_number 2019/1
_shelx_space_group_comment
; 
The symmetry employed for this shelxl refinement is uniquely defined 
by the following loop, which should always be used as a source of 
symmetry information in preference to the above space-group names. 
They are only intended as comments. 
;
_shelx_estimated_absorpt_t_min 0.754
_shelx_estimated_absorpt_t_max 0.909

loop_
_space_group_symop_operation_xyz
'x, y, z'
'-x, -y, -z'

loop_
_atom_site_label
_atom_site_type_symbol
_atom_site_fract_x
_atom_site_fract_y
_atom_site_fract_z
_atom_site_U_iso_or_equiv
_atom_site_adp_type
_atom_site_occupancy
_atom_site_site_symmetry_order
_atom_site_calc_flag
_atom_site_refinement_flags_posn
_atom_site_refinement_flags_adp
_atom_site_refinement_flags_occupancy
_atom_site_disorder_assembly
_atom_site_disorder_group
Cu1 Cu 0.14433(5) 0.49042(4) 0.50442(3) 0.02731(14) Uani 1 1 d . . . . .
Cu2 Cu 0.36537(5) 0.48011(4) 0.56885(3) 0.02902(14) Uani 1 1 d D . . . .
Cu3 Cu 0.26414(4) 0.32756(4) 0.59224(3) 0.02561(14) Uani 1 1 d D . . . .
Cu4 Cu 0.16456(4) 0.50273(4) 0.64972(3) 0.02487(13) Uani 1 1 d D . . . .
S1 S 0.15326(10) 0.65492(9) 0.44483(7) 0.0287(3) Uani 1 1 d . . . . .
S2 S 0.24886(9) 0.62813(8) 0.59602(7) 0.0240(2) Uani 1 1 d D . . . .
S3 S 0.42728(9) 0.48655(9) 0.43802(7) 0.0290(3) Uani 1 1 d . . . . .
S4 S 0.26643(9) 0.35609(8) 0.46040(7) 0.0254(2) Uani 1 1 d D . . . .
S5 S 0.20947(10) 0.41579(9) 0.77127(7) 0.0308(3) Uani 1 1 d . . . . .
S6 S 0.39732(9) 0.32742(8) 0.65771(7) 0.0255(2) Uani 1 1 d D . . . .
S7 S 0.12811(10) 0.25304(9) 0.65678(8) 0.0321(3) Uani 1 1 d . . . . .
S8 S 0.01747(9) 0.47924(8) 0.61338(7) 0.0264(2) Uani 1 1 d . . . . .
O1 O 0.2045(3) 0.9305(2) 0.2717(2) 0.0386(9) Uani 1 1 d D . . . .
O2 O 0.0660(3) 1.2021(3) 0.2278(2) 0.0482(10) Uani 1 1 d D . . . .
O3 O 0.0747(3) 1.1343(2) 0.4160(2) 0.0351(8) Uani 1 1 d . . . . .
O4 O 0.2295(3) 0.9715(2) 0.50423(19) 0.0318(8) Uani 1 1 d . . . . .
O5 O 0.6027(3) 0.3292(3) 0.2177(3) 0.0501(11) Uani 1 1 d D . . . .
O6 O 0.7072(3) 0.1136(2) 0.2382(2) 0.0391(8) Uani 1 1 d . . . . .
O7 O 0.5678(3) -0.0220(3) 0.2705(2) 0.0413(9) Uani 1 1 d . . . . .
O8 O 0.3903(3) 0.1407(2) 0.3127(2) 0.0374(8) Uani 1 1 d . . . . .
O9 O 0.2989(4) 0.1047(3) 0.9334(2) 0.0571(12) Uani 1 1 d . . . . .
O10 O 0.3717(3) 0.1231(3) 1.0685(2) 0.0418(9) Uani 1 1 d . . . . .
O11 O 0.5526(3) 0.2173(3) 1.0263(2) 0.0525(10) Uani 1 1 d . . . . .
O12 O 0.5530(4) 0.3235(3) 0.8622(2) 0.0542(11) Uani 1 1 d D . . . .
O13 O -0.1181(4) 0.1982(3) 0.8918(2) 0.0565(11) Uani 1 1 d D . . . .
O14 O -0.1129(3) 0.2936(3) 1.0196(2) 0.0532(10) Uani 1 1 d D . . . .
O15 O -0.1208(3) 0.5042(3) 0.9558(2) 0.0483(10) Uani 1 1 d . . . . .
O16 O -0.2224(3) 0.5402(2) 0.8136(2) 0.0370(8) Uani 1 1 d . . . . .
N1 N 0.2818(3) 0.7633(3) 0.4622(2) 0.0234(8) Uani 1 1 d . . . . .
N2 N 0.4046(3) 0.3929(3) 0.3308(2) 0.0322(9) Uani 1 1 d D . . . .
N3 N 0.3830(3) 0.2775(3) 0.8153(2) 0.0335(9) Uani 1 1 d D . . . .
N4 N -0.0676(3) 0.3338(3) 0.7153(2) 0.0265(8) Uani 1 1 d . . . . .
C1 C 0.2310(4) 0.6880(3) 0.4962(3) 0.0246(9) Uani 1 1 d . . . . .
C2 C 0.2855(4) 0.8076(3) 0.3765(3) 0.0290(10) Uani 1 1 d . . . . .
H2A H 0.285310 0.754039 0.348744 0.035 Uiso 1 1 calc R U . . .
H2B H 0.353396 0.829699 0.357102 0.035 Uiso 1 1 calc R U . . .
C3 C 0.1930(4) 0.8976(3) 0.3558(3) 0.0302(11) Uani 1 1 d . . . . .
H3A H 0.124153 0.877334 0.375250 0.036 Uiso 1 1 calc R U . . .
H3B H 0.194086 0.953708 0.380560 0.036 Uiso 1 1 calc R U . . .
C4 C 0.1220(5) 1.0182(4) 0.2452(4) 0.0516(15) Uani 1 1 d D U . . .
H4A H 0.055232 1.016640 0.282482 0.062 Uiso 1 1 calc R U . . .
H4B H 0.107235 1.017044 0.192148 0.062 Uiso 1 1 calc R U . . .
C5 C 0.1559(4) 1.1142(4) 0.2405(4) 0.0478(14) Uani 1 1 d D U . . .
H5A H 0.183441 1.109626 0.290465 0.057 Uiso 1 1 calc R U . . .
H5B H 0.214418 1.122147 0.196225 0.057 Uiso 1 1 calc R U . . .
C6 C -0.0040(4) 1.2253(4) 0.2964(3) 0.0456(14) Uani 1 1 d . . . . .
H6A H -0.045055 1.171706 0.316584 0.055 Uiso 1 1 d R U . . .
H6B H -0.056196 1.291252 0.280378 0.055 Uiso 1 1 d R U . . .
C7 C 0.0477(4) 1.2322(4) 0.3639(3) 0.0397(12) Uani 1 1 d . . . . .
H7A H 0.113395 1.257706 0.342458 0.048 Uiso 1 1 calc R U . . .
H7B H -0.002169 1.281426 0.393685 0.048 Uiso 1 1 calc R U . . .
C8 C 0.1171(4) 1.1405(4) 0.4834(3) 0.0386(12) Uani 1 1 d . . . . .
H8A H 0.064959 1.190629 0.511317 0.046 Uiso 1 1 calc R U . . .
H8B H 0.184151 1.164618 0.465742 0.046 Uiso 1 1 calc R U . . .
C9 C 0.1398(4) 1.0374(4) 0.5393(3) 0.0390(12) Uani 1 1 d . . . . .
H9A H 0.155394 1.044559 0.590346 0.047 Uiso 1 1 calc R U . . .
H9B H 0.076304 1.007835 0.550074 0.047 Uiso 1 1 calc R U . . .
C10 C 0.2639(4) 0.8756(3) 0.5559(3) 0.0322(11) Uani 1 1 d . . . . .
H10A H 0.201167 0.847856 0.582966 0.039 Uiso 1 1 calc R U . . .
H10B H 0.301462 0.884149 0.596857 0.039 Uiso 1 1 calc R U . . .
C11 C 0.3392(4) 0.8019(3) 0.5080(3) 0.0294(11) Uani 1 1 d . . . . .
H11A H 0.391404 0.837149 0.471089 0.035 Uiso 1 1 calc R U . . .
H11B H 0.379832 0.743149 0.544620 0.035 Uiso 1 1 calc R U . . .
C12 C 0.3714(4) 0.4101(3) 0.4040(3) 0.0249(10) Uani 1 1 d . . . . .
C13 C 0.4571(5) 0.4590(5) 0.2668(4) 0.0285(16) Uani 0.668(7) 1 d D U P A 1
H13A H 0.440566 0.528223 0.278177 0.034 Uiso 0.668(7) 1 calc R U P A 1
H13B H 0.429123 0.465565 0.216587 0.034 Uiso 0.668(7) 1 calc R U P A 1
C14 C 0.5760(5) 0.4171(5) 0.2573(4) 0.0322(15) Uani 0.668(7) 1 d D . P A 1
H14A H 0.611784 0.471276 0.224847 0.039 Uiso 0.668(7) 1 calc R U P A 1
H14B H 0.602047 0.394288 0.309997 0.039 Uiso 0.668(7) 1 calc R U P A 1
C13' C 0.4996(10) 0.4389(12) 0.2919(7) 0.0285(16) Uani 0.332(7) 1 d D . P A 2
H13C H 0.479222 0.512562 0.293316 0.034 Uiso 0.332(7) 1 calc R U P A 2
H13D H 0.559400 0.405616 0.324317 0.034 Uiso 0.332(7) 1 calc R U P A 2
C14' C 0.5404(12) 0.4298(11) 0.2072(7) 0.0322(15) Uani 0.332(7) 1 d D . P A 2
H14C H 0.480715 0.439605 0.176434 0.039 Uiso 0.332(7) 1 calc R U P A 2
H14D H 0.584180 0.479754 0.180208 0.039 Uiso 0.332(7) 1 calc R U P A 2
C15 C 0.7117(4) 0.2885(4) 0.2225(3) 0.0375(12) Uani 1 1 d . . . . .
H15A H 0.724867 0.271367 0.278682 0.045 Uiso 1 1 calc R U . . .
H15B H 0.752014 0.340339 0.192583 0.045 Uiso 1 1 calc R U . . .
C16 C 0.7505(4) 0.1952(4) 0.1895(3) 0.0415(13) Uani 1 1 d . . . . .
H16A H 0.729680 0.210553 0.135436 0.050 Uiso 1 1 calc R U . . .
H16B H 0.829789 0.174347 0.185196 0.050 Uiso 1 1 calc R U . . .
C17 C 0.7282(4) 0.0293(4) 0.2007(4) 0.0432(13) Uani 1 1 d . . . . .
H17A H 0.806568 0.003772 0.188090 0.052 Uiso 1 1 calc R U . . .
H17B H 0.695915 0.051828 0.150419 0.052 Uiso 1 1 calc R U . . .
C18 C 0.6818(4) -0.0542(4) 0.2549(4) 0.0459(14) Uani 1 1 d . . . . .
H18A H 0.700950 -0.114496 0.230404 0.055 Uiso 1 1 calc R U . . .
H18B H 0.712971 -0.075023 0.305590 0.055 Uiso 1 1 calc R U . . .
C19 C 0.5310(5) -0.0135(4) 0.3499(3) 0.0426(13) Uani 1 1 d . . . . .
H19A H 0.571393 0.027075 0.366152 0.051 Uiso 1 1 calc R U . . .
H19B H 0.542548 -0.082524 0.385591 0.051 Uiso 1 1 calc R U . . .
C20 C 0.4143(5) 0.0379(4) 0.3563(4) 0.0467(14) Uani 1 1 d . . . . .
H20A H 0.375800 -0.001927 0.337281 0.056 Uiso 1 1 calc R U . . .
H20B H 0.386852 0.036585 0.412973 0.056 Uiso 1 1 calc R U . . .
C21 C 0.4320(4) 0.2077(3) 0.3405(3) 0.0319(11) Uani 1 1 d . . . . .
H21A H 0.509976 0.198352 0.322944 0.038 Uiso 1 1 calc R U . . .
H21B H 0.419787 0.194728 0.399225 0.038 Uiso 1 1 calc R U . . .
C22 C 0.3721(4) 0.3140(3) 0.3046(3) 0.0327(11) Uani 1 1 d . . . . .
H22A H 0.386156 0.325601 0.245972 0.039 Uiso 1 1 calc R U . . .
H22B H 0.294122 0.320301 0.320272 0.039 Uiso 1 1 calc R U . . .
C23 C 0.3323(4) 0.3368(3) 0.7540(3) 0.0288(10) Uani 1 1 d . . . . .
C24 C 0.3332(4) 0.2765(4) 0.8975(3) 0.0359(12) Uani 1 1 d . . . . .
H24A H 0.297950 0.347706 0.902553 0.043 Uiso 1 1 calc R U . . .
H24B H 0.389830 0.249438 0.933143 0.043 Uiso 1 1 calc R U . . .
C25 C 0.2514(5) 0.2123(4) 0.9238(3) 0.0427(13) Uani 1 1 d . . . . .
H25A H 0.210360 0.225855 0.974920 0.051 Uiso 1 1 calc R U . . .
H25B H 0.200333 0.233189 0.884043 0.051 Uiso 1 1 calc R U . . .
C26 C 0.2752(6) 0.0443(4) 1.0103(4) 0.0528(16) Uani 1 1 d . . . . .
H26A H 0.269264 -0.023086 1.004876 0.063 Uiso 1 1 calc R U . . .
H26B H 0.204940 0.078619 1.035244 0.063 Uiso 1 1 calc R U . . .
C27 C 0.3578(4) 0.0275(4) 1.0633(3) 0.0425(13) Uani 1 1 d . . . . .
H27A H 0.335135 -0.010822 1.116915 0.051 Uiso 1 1 calc R U . . .
H27B H 0.426662 -0.013751 1.042051 0.051 Uiso 1 1 calc R U . . .
C28 C 0.4499(4) 0.1113(5) 1.1197(3) 0.0481(15) Uani 1 1 d . . . . .
H28A H 0.511416 0.053300 1.111167 0.058 Uiso 1 1 calc R U . . .
H28B H 0.417929 0.096625 1.175911 0.058 Uiso 1 1 calc R U . . .
C29 C 0.4870(5) 0.2081(5) 1.1012(3) 0.0502(15) Uani 1 1 d . . . . .
H29A H 0.424343 0.267552 1.099528 0.060 Uiso 1 1 calc R U . . .
H29B H 0.528525 0.207422 1.143154 0.060 Uiso 1 1 calc R U . . .
C30 C 0.5734(6) 0.3167(5) 0.9949(4) 0.0588(17) Uani 1 1 d . . . . .
H30A H 0.620483 0.329248 1.027571 0.071 Uiso 1 1 calc R U . . .
H30B H 0.505307 0.369966 0.995926 0.071 Uiso 1 1 calc R U . . .
C31 C 0.6263(5) 0.3219(6) 0.9121(4) 0.0601(18) Uani 1 1 d . . . . .
H31A H 0.654302 0.384473 0.893334 0.072 Uiso 1 1 calc R U . . .
H31B H 0.687617 0.261671 0.910148 0.072 Uiso 1 1 calc R U . . .
C32 C 0.5743(6) 0.2569(6) 0.8101(5) 0.078(2) Uani 1 1 d D U . . .
H32A H 0.637813 0.201344 0.825162 0.094 Uiso 1 1 calc R U . . .
H32B H 0.594334 0.295454 0.756001 0.094 Uiso 1 1 calc R U . . .
C33 C 0.4905(4) 0.2102(4) 0.8063(3) 0.0468(14) Uani 1 1 d D U . . .
H33A H 0.496975 0.150457 0.851834 0.056 Uiso 1 1 d R U . . .
H33B H 0.501154 0.184252 0.757189 0.056 Uiso 1 1 d R U . . .
C34 C 0.0212(4) 0.3519(3) 0.6664(3) 0.0248(10) Uani 1 1 d . . . . .
C35 C -0.0760(4) 0.2285(4) 0.7505(3) 0.0329(11) Uani 1 1 d . . . . .
H35A H -0.036999 0.185025 0.712549 0.040 Uiso 1 1 calc R U . . .
H35B H -0.152429 0.226567 0.757769 0.040 Uiso 1 1 calc R U . . .
C36 C -0.0320(4) 0.1814(4) 0.8308(3) 0.0441(13) Uani 1 1 d . . . . .
H36A H -0.000785 0.106923 0.835658 0.053 Uiso 1 1 calc DR U . . .
H36B H 0.024803 0.213885 0.834807 0.053 Uiso 1 1 calc R U . . .
C37 C -0.1072(10) 0.1460(14) 0.9727(6) 0.053(3) Uani 0.668(7) 1 d D . P A 1
H37A H -0.069382 0.073168 0.975719 0.063 Uiso 0.668(7) 1 calc R U P A 1
H37B H -0.178625 0.149077 1.004519 0.063 Uiso 0.668(7) 1 calc R U P A 1
C38 C -0.0443(18) 0.1990(16) 1.003(2) 0.056(3) Uani 0.668(7) 1 d D . P A 1
H38A H -0.015681 0.154878 1.052080 0.067 Uiso 0.668(7) 1 calc R U P A 1
H38B H 0.016980 0.213291 0.962913 0.067 Uiso 0.668(7) 1 calc R U P A 1
C37' C -0.076(2) 0.150(3) 0.9649(6) 0.053(3) Uani 0.332(7) 1 d D . P A 2
H37C H -0.015687 0.092066 0.953414 0.063 Uiso 0.332(7) 1 calc DR U P A 2
H37D H -0.132068 0.118826 1.000294 0.063 Uiso 0.332(7) 1 calc R U P A 2
C38' C -0.035(4) 0.201(3) 1.014(5) 0.056(3) Uani 0.332(7) 1 d D . P A 2
H38C H -0.026537 0.156322 1.068083 0.067 Uiso 0.332(7) 1 calc R U P A 2
H38D H 0.035278 0.214908 0.989339 0.067 Uiso 0.332(7) 1 calc R U P A 2
C39 C -0.0616(5) 0.3537(5) 1.0478(4) 0.0530(16) Uani 1 1 d . . . . .
H39A H 0.010110 0.354213 1.017083 0.064 Uiso 1 1 calc R U . . .
H39B H -0.052336 0.324474 1.104488 0.064 Uiso 1 1 calc R U . . .
C40 C -0.1296(5) 0.4587(5) 1.0380(3) 0.0497(15) Uani 1 1 d . . . . .
H40A H -0.205176 0.457101 1.058748 0.060 Uiso 1 1 calc R U . . .
H40B H -0.105474 0.498548 1.067485 0.060 Uiso 1 1 calc R U . . .
C41 C -0.2053(5) 0.5880(4) 0.9327(3) 0.0476(14) Uani 1 1 d . . . . .
H41A H -0.201161 0.647388 0.952380 0.057 Uiso 1 1 calc R U . . .
H41B H -0.274858 0.570611 0.955822 0.057 Uiso 1 1 calc R U . . .
C42 C -0.1976(5) 0.6147(4) 0.8445(3) 0.0414(13) Uani 1 1 d . . . . .
H42A H -0.247548 0.681785 0.827609 0.050 Uiso 1 1 calc R U . . .
H42B H -0.123952 0.621509 0.822049 0.050 Uiso 1 1 calc R U . . .
C43 C -0.1360(4) 0.4562(4) 0.8021(3) 0.0345(11) Uani 1 1 d . . . . .
H43A H -0.131568 0.401397 0.851133 0.041 Uiso 1 1 calc R U . . .
H43B H -0.067519 0.477901 0.788240 0.041 Uiso 1 1 calc R U . . .
C44 C -0.1577(4) 0.4176(4) 0.7344(3) 0.0299(10) Uani 1 1 d . . . . .
H44A H -0.224496 0.392871 0.749968 0.036 Uiso 1 1 calc R U . . .
H44B H -0.167525 0.474439 0.686891 0.036 Uiso 1 1 calc R U . . .

loop_
_atom_site_aniso_label
_atom_site_aniso_U_11
_atom_site_aniso_U_22
_atom_site_aniso_U_33
_atom_site_aniso_U_23
_atom_site_aniso_U_13
_atom_site_aniso_U_12
Cu1 0.0305(3) 0.0253(3) 0.0277(3) -0.0074(2) -0.0020(3) -0.0088(2)
Cu2 0.0348(3) 0.0255(3) 0.0260(3) -0.0059(2) -0.0047(3) -0.0051(2)
Cu3 0.0261(3) 0.0263(3) 0.0257(3) -0.0080(2) -0.0015(2) -0.0073(2)
Cu4 0.0277(3) 0.0235(3) 0.0247(3) -0.0061(2) -0.0044(2) -0.0067(2)
S1 0.0369(7) 0.0268(6) 0.0266(6) -0.0030(5) -0.0126(5) -0.0114(5)
S2 0.0281(6) 0.0224(5) 0.0242(6) -0.0053(4) -0.0076(5) -0.0073(5)
S3 0.0254(6) 0.0347(6) 0.0303(7) -0.0104(5) 0.0007(5) -0.0127(5)
S4 0.0250(6) 0.0290(6) 0.0264(6) -0.0115(5) -0.0018(5) -0.0088(5)
S5 0.0326(7) 0.0334(6) 0.0228(6) -0.0055(5) -0.0031(5) -0.0026(5)
S6 0.0277(6) 0.0248(6) 0.0240(6) -0.0050(4) -0.0044(5) -0.0059(5)
S7 0.0277(6) 0.0249(6) 0.0421(7) -0.0072(5) 0.0012(6) -0.0075(5)
S8 0.0235(6) 0.0255(6) 0.0305(6) -0.0079(5) -0.0022(5) -0.0055(5)
O1 0.057(2) 0.0302(18) 0.0232(18) -0.0015(14) -0.0096(17) -0.0033(17)
O2 0.056(3) 0.037(2) 0.040(2) -0.0042(17) -0.009(2) 0.0054(18)
O3 0.041(2) 0.0319(18) 0.036(2) -0.0097(15) -0.0054(17) -0.0118(15)
O4 0.041(2) 0.0276(17) 0.0274(18) -0.0077(14) -0.0015(16) -0.0097(15)
O5 0.028(2) 0.034(2) 0.080(3) -0.0090(19) 0.007(2) -0.0060(16)
O6 0.042(2) 0.0341(19) 0.042(2) -0.0124(16) -0.0025(18) -0.0086(16)
O7 0.042(2) 0.043(2) 0.041(2) -0.0152(17) -0.0093(18) -0.0053(17)
O8 0.041(2) 0.0294(18) 0.046(2) -0.0155(16) -0.0078(18) -0.0079(15)
O9 0.104(4) 0.034(2) 0.030(2) -0.0041(16) -0.009(2) -0.014(2)
O10 0.038(2) 0.054(2) 0.031(2) -0.0016(16) -0.0109(17) -0.0093(17)
O11 0.047(2) 0.067(3) 0.037(2) -0.0013(19) 0.0018(19) -0.016(2)
O12 0.066(3) 0.057(3) 0.041(2) -0.0207(19) -0.018(2) -0.001(2)
O13 0.077(3) 0.053(2) 0.030(2) -0.0038(18) 0.000(2) -0.009(2)
O14 0.054(3) 0.056(3) 0.046(3) -0.0142(19) -0.011(2) -0.003(2)
O15 0.045(2) 0.066(3) 0.031(2) -0.0159(18) -0.0041(18) -0.005(2)
O16 0.039(2) 0.0346(19) 0.036(2) -0.0140(15) -0.0062(17) 0.0008(15)
N1 0.028(2) 0.0195(18) 0.023(2) -0.0017(15) -0.0067(17) -0.0073(15)
N2 0.049(3) 0.021(2) 0.022(2) -0.0046(15) 0.0018(19) -0.0059(18)
N3 0.039(2) 0.033(2) 0.025(2) -0.0079(17) -0.0078(19) 0.0001(18)
N4 0.028(2) 0.032(2) 0.023(2) -0.0094(16) -0.0017(17) -0.0094(17)
C1 0.024(2) 0.025(2) 0.025(2) -0.0054(18) -0.0038(19) -0.0053(18)
C2 0.036(3) 0.028(2) 0.024(2) -0.0048(19) -0.004(2) -0.010(2)
C3 0.038(3) 0.029(2) 0.023(2) -0.0061(19) -0.004(2) -0.007(2)
C4 0.058(3) 0.050(3) 0.048(3) -0.005(2) -0.010(3) -0.018(3)
C5 0.048(3) 0.054(3) 0.042(3) -0.009(2) -0.001(2) -0.018(2)
C6 0.036(3) 0.055(4) 0.041(3) -0.003(3) -0.003(3) -0.012(3)
C7 0.037(3) 0.031(3) 0.046(3) -0.007(2) -0.005(3) 0.000(2)
C8 0.042(3) 0.035(3) 0.043(3) -0.016(2) -0.011(3) -0.005(2)
C9 0.046(3) 0.042(3) 0.034(3) -0.018(2) -0.002(3) -0.010(2)
C10 0.045(3) 0.030(3) 0.027(3) -0.006(2) -0.008(2) -0.016(2)
C11 0.034(3) 0.028(2) 0.031(3) -0.004(2) -0.011(2) -0.013(2)
C12 0.029(2) 0.019(2) 0.026(2) -0.0029(17) -0.006(2) -0.0032(18)
C13 0.037(4) 0.023(3) 0.023(3) -0.003(2) -0.006(3) -0.003(3)
C14 0.039(4) 0.031(3) 0.032(4) -0.007(3) -0.005(3) -0.016(3)
C13' 0.037(4) 0.023(3) 0.023(3) -0.003(2) -0.006(3) -0.003(3)
C14' 0.039(4) 0.031(3) 0.032(4) -0.007(3) -0.005(3) -0.016(3)
C15 0.036(3) 0.041(3) 0.040(3) -0.012(2) -0.003(2) -0.016(2)
C16 0.032(3) 0.040(3) 0.049(4) -0.012(3) 0.004(3) -0.008(2)
C17 0.038(3) 0.040(3) 0.055(4) -0.022(3) -0.004(3) -0.005(2)
C18 0.038(3) 0.040(3) 0.060(4) -0.016(3) -0.008(3) -0.002(2)
C19 0.059(4) 0.028(3) 0.041(3) -0.003(2) -0.008(3) -0.013(3)
C20 0.058(4) 0.030(3) 0.053(4) -0.012(2) 0.003(3) -0.017(3)
C21 0.037(3) 0.029(3) 0.032(3) -0.011(2) -0.004(2) -0.007(2)
C22 0.046(3) 0.029(3) 0.023(3) -0.0086(19) -0.007(2) -0.005(2)
C23 0.042(3) 0.025(2) 0.024(2) -0.0068(18) -0.008(2) -0.010(2)
C24 0.044(3) 0.039(3) 0.025(3) -0.007(2) -0.009(2) -0.007(2)
C25 0.062(4) 0.037(3) 0.028(3) -0.005(2) -0.012(3) -0.010(3)
C26 0.073(4) 0.044(3) 0.041(4) 0.001(3) -0.010(3) -0.022(3)
C27 0.040(3) 0.043(3) 0.032(3) 0.003(2) 0.003(2) -0.006(2)
C28 0.035(3) 0.073(4) 0.030(3) 0.000(3) -0.008(3) -0.011(3)
C29 0.042(3) 0.077(4) 0.031(3) -0.010(3) -0.002(3) -0.017(3)
C30 0.060(4) 0.083(5) 0.040(4) -0.003(3) -0.014(3) -0.032(4)
C31 0.047(4) 0.084(5) 0.044(4) 0.010(3) -0.015(3) -0.023(3)
C32 0.066(4) 0.072(4) 0.103(4) -0.040(3) 0.005(3) -0.018(3)
C33 0.050(3) 0.049(3) 0.038(3) -0.014(2) -0.017(2) 0.007(2)
C34 0.028(2) 0.028(2) 0.021(2) -0.0057(18) -0.005(2) -0.0101(19)
C35 0.030(3) 0.042(3) 0.029(3) -0.007(2) -0.001(2) -0.014(2)
C36 0.038(3) 0.041(3) 0.048(4) -0.004(3) -0.009(3) -0.004(2)
C37 0.048(8) 0.059(4) 0.042(4) 0.008(4) 0.002(4) -0.020(6)
C38 0.061(6) 0.063(4) 0.042(11) -0.010(4) -0.029(4) 0.002(4)
C37' 0.048(8) 0.059(4) 0.042(4) 0.008(4) 0.002(4) -0.020(6)
C38' 0.061(6) 0.063(4) 0.042(11) -0.010(4) -0.029(4) 0.002(4)
C39 0.054(4) 0.072(4) 0.034(3) -0.005(3) -0.012(3) -0.018(3)
C40 0.058(4) 0.059(4) 0.034(3) -0.012(3) -0.005(3) -0.014(3)
C41 0.050(4) 0.056(4) 0.040(3) -0.021(3) -0.008(3) -0.006(3)
C42 0.048(3) 0.037(3) 0.041(3) -0.014(2) 0.000(3) -0.011(2)
C43 0.036(3) 0.033(3) 0.032(3) -0.011(2) -0.003(2) -0.002(2)
C44 0.023(2) 0.043(3) 0.026(3) -0.014(2) -0.001(2) -0.007(2)

loop_
_atom_type_symbol
_atom_type_description
_atom_type_scat_dispersion_real
_atom_type_scat_dispersion_imag
_atom_type_scat_source
C C 0.0033 0.0016 'International Tables Vol C Tables 4.2.6.8 and 6.1.1.4'
H H 0.0000 0.0000 'International Tables Vol C Tables 4.2.6.8 and 6.1.1.4'
Cu Cu 0.3201 1.2651 'International Tables Vol C Tables 4.2.6.8 and 6.1.1.4'
N N 0.0061 0.0033 'International Tables Vol C Tables 4.2.6.8 and 6.1.1.4'
O O 0.0106 0.0060 'International Tables Vol C Tables 4.2.6.8 and 6.1.1.4'
S S 0.1246 0.1234 'International Tables Vol C Tables 4.2.6.8 and 6.1.1.4'

loop_
_geom_angle_atom_site_label_1
_geom_angle_atom_site_label_2
_geom_angle_atom_site_label_3
_geom_angle
_geom_angle_site_symmetry_1
_geom_angle_site_symmetry_3
_geom_angle_publ_flag
S1 Cu1 S8 113.22(5) . . ?
S1 Cu1 S4 119.94(5) . . ?
S8 Cu1 S4 126.59(5) . . ?
S1 Cu1 Cu4 95.80(4) . . ?
S8 Cu1 Cu4 53.67(3) . . ?
S4 Cu1 Cu4 113.77(4) . . ?
S1 Cu1 Cu3 137.03(4) . . ?
S8 Cu1 Cu3 84.63(4) . . ?
S4 Cu1 Cu3 53.04(3) . . ?
Cu4 Cu1 Cu3 62.61(2) . . ?
S6 Cu2 S3 119.50(5) . . ?
S6 Cu2 S2 124.71(5) . . ?
S3 Cu2 S2 114.92(5) . . ?
S6 Cu2 Cu3 53.13(3) . . ?
S3 Cu2 Cu3 97.57(4) . . ?
S2 Cu2 Cu3 111.63(4) . . ?
S6 Cu2 Cu4 83.41(4) . . ?
S3 Cu2 Cu4 132.31(4) . . ?
S2 Cu2 Cu4 51.85(3) . . ?
Cu3 Cu2 Cu4 61.52(2) . . ?
S6 Cu2 S3 94.69(4) . 2_666 ?
S3 Cu2 S3 79.14(4) . 2_666 ?
S2 Cu2 S3 104.38(4) . 2_666 ?
Cu3 Cu2 S3 141.31(3) . 2_666 ?
Cu4 Cu2 S3 144.46(3) . 2_666 ?
S4 Cu3 S6 127.06(5) . . ?
S4 Cu3 S7 110.44(5) . . ?
S6 Cu3 S7 120.47(5) . . ?
S4 Cu3 Cu1 55.01(3) . . ?
S6 Cu3 Cu1 126.58(4) . . ?
S7 Cu3 Cu1 96.76(4) . . ?
S4 Cu3 Cu2 88.96(3) . . ?
S6 Cu3 Cu2 53.65(3) . . ?
S7 Cu3 Cu2 149.19(4) . . ?
Cu1 Cu3 Cu2 74.46(2) . . ?
S4 Cu3 Cu4 111.86(4) . . ?
S6 Cu3 Cu4 82.45(3) . . ?
S7 Cu3 Cu4 90.46(4) . . ?
Cu1 Cu3 Cu4 58.68(2) . . ?
Cu2 Cu3 Cu4 59.53(2) . . ?
S2 Cu4 S5 113.02(5) . . ?
S2 Cu4 S8 127.99(5) . . ?
S5 Cu4 S8 117.10(5) . . ?
S2 Cu4 Cu1 89.47(4) . . ?
S5 Cu4 Cu1 146.36(4) . . ?
S8 Cu4 Cu1 54.57(3) . . ?
S2 Cu4 Cu2 54.40(3) . . ?
S5 Cu4 Cu2 98.14(4) . . ?
S8 Cu4 Cu2 127.41(4) . . ?
Cu1 Cu4 Cu2 74.21(2) . . ?
S2 Cu4 Cu3 111.60(4) . . ?
S5 Cu4 Cu3 88.97(4) . . ?
S8 Cu4 Cu3 82.70(3) . . ?
Cu1 Cu4 Cu3 58.71(2) . . ?
Cu2 Cu4 Cu3 58.95(2) . . ?
C1 S1 Cu1 106.60(15) . . ?
C1 S2 Cu4 115.26(14) . . ?
C1 S2 Cu2 95.70(15) . . ?
Cu4 S2 Cu2 73.75(4) . . ?
C12 S3 Cu2 109.05(17) . . ?
C12 S3 Cu2 137.63(17) . 2_666 ?
Cu2 S3 Cu2 100.86(4) . 2_666 ?
C12 S4 Cu3 114.51(15) . . ?
C12 S4 Cu1 104.48(15) . . ?
Cu3 S4 Cu1 71.96(4) . . ?
C23 S5 Cu4 105.21(17) . . ?
C23 S6 Cu3 103.52(16) . . ?
C23 S6 Cu2 112.38(15) . . ?
Cu3 S6 Cu2 73.22(4) . . ?
C34 S7 Cu3 104.82(16) . . ?
C34 S8 Cu4 99.91(15) . . ?
C34 S8 Cu1 113.24(16) . . ?
Cu4 S8 Cu1 71.76(4) . . ?
C3 O1 C4 112.2(4) . . ?
C6 O2 C5 116.7(4) . . ?
C7 O3 C8 111.4(4) . . ?
C10 O4 C9 113.2(4) . . ?
C15 O5 C14' 132.0(7) . . ?
C15 O5 C14 103.9(4) . . ?
C16 O6 C17 111.9(4) . . ?
C19 O7 C18 113.4(4) . . ?
C20 O8 C21 113.8(4) . . ?
C26 O9 C25 115.1(5) . . ?
C27 O10 C28 112.2(4) . . ?
C29 O11 C30 113.9(5) . . ?
C32 O12 C31 123.2(5) . . ?
C36 O13 C37' 106.4(9) . . ?
C36 O13 C37 120.9(7) . . ?
C38' O14 C39 105.6(17) . . ?
C39 O14 C38 114.8(8) . . ?
C41 O15 C40 114.7(4) . . ?
C43 O16 C42 115.2(4) . . ?
C1 N1 C2 120.8(4) . . ?
C1 N1 C11 121.8(4) . . ?
C2 N1 C11 117.4(3) . . ?
C12 N2 C13 124.3(4) . . ?
C12 N2 C22 121.2(4) . . ?
C13 N2 C22 113.5(5) . . ?
C12 N2 C13' 111.2(6) . . ?
C22 N2 C13' 125.3(6) . . ?
C23 N3 C33 123.5(4) . . ?
C23 N3 C24 121.2(4) . . ?
C33 N3 C24 115.3(4) . . ?
C34 N4 C35 119.9(4) . . ?
C34 N4 C44 121.8(4) . . ?
C35 N4 C44 118.2(4) . . ?
N1 C1 S1 120.7(3) . . ?
N1 C1 S2 116.5(3) . . ?
S1 C1 S2 122.8(3) . . ?
N1 C2 C3 113.1(4) . . ?
O1 C3 C2 107.3(4) . . ?
O1 C4 C5 110.1(4) . . ?
O2 C5 C4 110.1(4) . . ?
O2 C6 C7 116.5(5) . . ?
O3 C7 C6 110.5(4) . . ?
O3 C8 C9 110.3(4) . . ?
O4 C9 C8 109.1(4) . . ?
O4 C10 C11 109.2(4) . . ?
N1 C11 C10 112.4(4) . . ?
N2 C12 S3 119.9(3) . . ?
N2 C12 S4 117.5(3) . . ?
S3 C12 S4 122.5(3) . . ?
N2 C13 C14 111.1(6) . . ?
O5 C14 C13 109.4(5) . . ?
C14' C13' N2 116.2(10) . . ?
O5 C14' C13' 101.7(11) . . ?
O5 C15 C16 110.9(4) . . ?
O6 C16 C15 111.2(5) . . ?
O6 C17 C18 109.5(5) . . ?
O7 C18 C17 111.4(4) . . ?
O7 C19 C20 108.9(5) . . ?
O8 C20 C19 114.2(4) . . ?
O8 C21 C22 105.3(4) . . ?
N2 C22 C21 111.5(4) . . ?
N3 C23 S5 119.6(4) . . ?
N3 C23 S6 117.2(4) . . ?
S5 C23 S6 123.1(3) . . ?
N3 C24 C25 112.9(4) . . ?
O9 C25 C24 112.8(5) . . ?
O9 C26 C27 113.0(5) . . ?
O10 C27 C26 109.9(4) . . ?
O10 C28 C29 108.6(4) . . ?
O11 C29 C28 109.4(5) . . ?
O11 C30 C31 108.8(5) . . ?
O12 C31 C30 110.2(5) . . ?
O12 C32 C33 117.7(6) . . ?
C32 C33 N3 113.3(5) . . ?
N4 C34 S7 119.2(3) . . ?
N4 C34 S8 117.5(3) . . ?
S7 C34 S8 123.3(3) . . ?
N4 C35 C36 115.3(4) . . ?
O13 C36 C35 108.0(4) . . ?
O13 C37 C38 106.6(16) . . ?
O14 C38 C37 108.9(14) . . ?
O13 C37' C38' 126(4) . . ?
O14 C38' C37' 106(2) . . ?
O14 C39 C40 107.9(5) . . ?
O15 C40 C39 107.5(5) . . ?
O15 C41 C42 108.9(5) . . ?
O16 C42 C41 112.5(4) . . ?
O16 C43 C44 106.7(4) . . ?
N4 C44 C43 110.0(4) . . ?

loop_
_geom_bond_atom_site_label_1
_geom_bond_atom_site_label_2
_geom_bond_distance
_geom_bond_site_symmetry_2
_geom_bond_publ_flag
Cu1 S1 2.2804(12) . ?
Cu1 S8 2.2873(13) . ?
Cu1 S4 2.2976(13) . ?
Cu1 Cu4 2.6659(8) . ?
Cu1 Cu3 2.6667(8) . ?
Cu2 S6 2.2719(12) . ?
Cu2 S3 2.2750(14) . ?
Cu2 S2 2.3012(12) . ?
Cu2 Cu3 2.7008(8) . ?
Cu2 Cu4 2.7170(8) . ?
Cu2 S3 2.8462(13) 2_666 ?
Cu3 S4 2.2409(13) . ?
Cu3 S6 2.2566(12) . ?
Cu3 S7 2.2723(13) . ?
Cu3 Cu4 2.7710(8) . ?
Cu4 S2 2.2256(12) . ?
Cu4 S5 2.2599(13) . ?
Cu4 S8 2.2615(12) . ?
S1 C1 1.694(4) . ?
S2 C1 1.763(5) . ?
S3 C12 1.712(4) . ?
S4 C12 1.760(5) . ?
S5 C23 1.702(5) . ?
S6 C23 1.764(5) . ?
S7 C34 1.688(5) . ?
S8 C34 1.766(4) . ?
O1 C3 1.420(5) . ?
O1 C4 1.428(6) . ?
O2 C6 1.421(7) . ?
O2 C5 1.447(6) . ?
O3 C7 1.424(6) . ?
O3 C8 1.429(6) . ?
O4 C10 1.414(5) . ?
O4 C9 1.423(6) . ?
O5 C15 1.390(6) . ?
O5 C14' 1.396(15) . ?
O5 C14 1.486(6) . ?
O6 C16 1.417(6) . ?
O6 C17 1.426(6) . ?
O7 C19 1.412(6) . ?
O7 C18 1.427(6) . ?
O8 C20 1.417(6) . ?
O8 C21 1.418(5) . ?
O9 C26 1.424(7) . ?
O9 C25 1.432(6) . ?
O10 C27 1.417(6) . ?
O10 C28 1.432(6) . ?
O11 C29 1.425(7) . ?
O11 C30 1.430(7) . ?
O12 C32 1.403(6) . ?
O12 C31 1.407(7) . ?
O13 C36 1.415(7) . ?
O13 C37' 1.423(10) . ?
O13 C37 1.432(11) . ?
O14 C38' 1.420(10) . ?
O14 C39 1.427(7) . ?
O14 C38 1.438(12) . ?
O15 C41 1.401(6) . ?
O15 C40 1.414(7) . ?
O16 C43 1.411(6) . ?
O16 C42 1.417(6) . ?
N1 C1 1.342(5) . ?
N1 C2 1.468(6) . ?
N1 C11 1.471(5) . ?
N2 C12 1.338(6) . ?
N2 C13 1.450(8) . ?
N2 C22 1.476(6) . ?
N2 C13' 1.520(9) . ?
N3 C23 1.337(6) . ?
N3 C33 1.465(6) . ?
N3 C24 1.466(6) . ?
N4 C34 1.349(6) . ?
N4 C35 1.460(6) . ?
N4 C44 1.469(6) . ?
C2 C3 1.502(6) . ?
C4 C5 1.494(6) . ?
C6 C7 1.503(7) . ?
C8 C9 1.502(7) . ?
C10 C11 1.518(7) . ?
C13 C14 1.496(7) . ?
C13' C14' 1.508(9) . ?
C15 C16 1.480(7) . ?
C17 C18 1.489(8) . ?
C19 C20 1.493(8) . ?
C21 C22 1.504(6) . ?
C24 C25 1.508(7) . ?
C26 C27 1.486(8) . ?
C28 C29 1.491(8) . ?
C30 C31 1.480(9) . ?
C32 C33 1.436(7) . ?
C35 C36 1.538(7) . ?
C37 C38 1.483(9) . ?
C37' C38' 1.493(10) . ?
C39 C40 1.472(8) . ?
C41 C42 1.487(8) . ?
C43 C44 1.523(6) . ?
